data_4339268
loop_
_publ_author_name
'Jiang, Hai-Long'
'Xie, Zhi'
'Mao, Jiang-Gao'

_publ_section_title
;
 Ni(3)(Mo(2)O(8))(XO(3)) (X = Se, Te): the first nickel selenite- and
 tellurite-containing Mo4 clusters.
;
_journal_issue 16
_journal_name_full 'Inorganic chemistry'
_journal_page_first 6495
_journal_page_last 6501
_journal_paper_doi 10.1021/ic700500q
_journal_volume 46
_journal_year 2007
_chemical_formula_sum 'Mo2 Ni3 O11 Te'
_chemical_formula_weight 671.61
_chemical_name_systematic
; 
 ? 
;
_space_group_IT_number 12
_symmetry_cell_setting monoclinic
_symmetry_space_group_name_Hall '-C 2y'
_symmetry_space_group_name_H-M 'C 1 2/m 1'
_atom_sites_solution_primary direct
_atom_sites_solution_secondary difmap
_audit_creation_method SHELXL-97
_cell_angle_alpha 90.00
_cell_angle_beta 103.228(7)
_cell_angle_gamma 90.00
_cell_formula_units_Z 4
_cell_length_a 9.562(3)
_cell_length_b 8.756(3)
_cell_length_c 10.082(3)
_cell_measurement_temperature 293(2)
_cell_volume 821.7(5)
_computing_structure_refinement 'SHELXL-97 (Sheldrick, 1997)'
_computing_structure_solution 'SHELXS-97 (Sheldrick, 1990)'
_diffrn_ambient_temperature 293(2)
_diffrn_measured_fraction_theta_full 0.988
_diffrn_measured_fraction_theta_max 0.988
_diffrn_measurement_device_type 'Rigaku Mercury CCD'
_diffrn_measurement_method CCD_Profile_fitting
_diffrn_radiation_monochromator graphite
_diffrn_radiation_source 'fine-focus sealed tube'
_diffrn_radiation_type MoK\a
_diffrn_radiation_wavelength 0.71073
_diffrn_reflns_av_R_equivalents 0.0226
_diffrn_reflns_av_sigmaI/netI 0.0235
_diffrn_reflns_limit_h_max 12
_diffrn_reflns_limit_h_min -9
_diffrn_reflns_limit_k_max 9
_diffrn_reflns_limit_k_min -11
_diffrn_reflns_limit_l_max 12
_diffrn_reflns_limit_l_min -13
_diffrn_reflns_number 3095
_diffrn_reflns_theta_full 27.46
_diffrn_reflns_theta_max 27.46
_diffrn_reflns_theta_min 2.08
_diffrn_standards_decay_% <1.0%
_exptl_absorpt_coefficient_mu 13.254
_exptl_absorpt_correction_T_max 1.0000
_exptl_absorpt_correction_T_min 0.5169
_exptl_absorpt_correction_type multi-scan
_exptl_crystal_colour green
_exptl_crystal_density_diffrn 5.429
_exptl_crystal_density_method 'not measured'
_exptl_crystal_description brick
_exptl_crystal_F_000 1232
_exptl_crystal_size_max 0.1400
_exptl_crystal_size_mid 0.1300
_exptl_crystal_size_min 0.0800
_refine_diff_density_max 1.224
_refine_diff_density_min -0.696
_refine_diff_density_rms 0.186
_refine_ls_extinction_coef 0.00513(18)
_refine_ls_extinction_expression Fc^*^=kFc[1+0.001xFc^2^\l^3^/sin(2\q)]^-1/4^
_refine_ls_extinction_method SHELXL
_refine_ls_goodness_of_fit_ref 1.106
_refine_ls_matrix_type full
_refine_ls_number_parameters 88
_refine_ls_number_reflns 1002
_refine_ls_number_restraints 0
_refine_ls_restrained_S_all 1.106
_refine_ls_R_factor_all 0.0186
_refine_ls_R_factor_gt 0.0175
_refine_ls_shift/su_max 0.000
_refine_ls_shift/su_mean 0.000
_refine_ls_structure_factor_coef Fsqd
_refine_ls_weighting_details 'calc w=1/[\s^2^(Fo^2^)+(0.0219P)^2^+0.0000P] where P=(Fo^2^+2Fc^2^)/3'
_refine_ls_weighting_scheme calc
_refine_ls_wR_factor_gt 0.0413
_refine_ls_wR_factor_ref 0.0418
_reflns_number_gt 962
_reflns_number_total 1002
_reflns_threshold_expression >2sigma(I)
_cod_data_source_file ic700500q-file002.cif
_cod_data_source_block Ni-Mo-Te-O
_cod_depositor_comments
;
The following automatic conversions were performed:

'_symmetry_cell_setting' value 'Monoclinic' changed to 'monoclinic'
according to
/usr/data/users/saulius/automatic-downloads/retrospective/ACS/lib/dictionaries/cif_core.dic
dictionary named 'cif_core.dic' version 2.4.2 from
2011-04-26.

'_exptl_absorpt_correction_type' value 'Multi-scan'
changed to 'multi-scan' according to
/usr/data/users/saulius/automatic-downloads/retrospective/ACS/lib/dictionaries/cif_core.dic
dictionary named 'cif_core.dic' version 2.4.2 from 2011-04-26.

Automatic conversion script
Id: cif_fix_values 2281 2013-09-26 08:29:07Z andrius 
;
_cod_original_cell_volume 821.7(4)
_cod_original_sg_symbol_H-M C2/m
_cod_database_code 4339268

loop_
_symmetry_equiv_pos_as_xyz
'x, y, z'
'-x, y, -z'
'x+1/2, y+1/2, z'
'-x+1/2, y+1/2, -z'
'-x, -y, -z'
'x, -y, z'
'-x+1/2, -y+1/2, -z'
'x+1/2, -y+1/2, z'

loop_
_atom_site_label
_atom_site_type_symbol
_atom_site_fract_x
_atom_site_fract_y
_atom_site_fract_z
_atom_site_U_iso_or_equiv
_atom_site_adp_type
_atom_site_occupancy
_atom_site_symmetry_multiplicity
_atom_site_calc_flag
_atom_site_refinement_flags
Ni1 Ni 0.73796(4) 0.17542(4) 0.13175(4) 0.00482(11) Uani 1 1 d .
Ni2 Ni 0.73981(6) 0.0000 0.39019(6) 0.00456(14) Uani 1 2 d S
Mo1 Mo 0.5000 0.28765(4) 0.5000 0.00343(11) Uani 1 2 d S
Mo2 Mo 0.53152(4) 0.5000 0.23637(4) 0.00359(11) Uani 1 2 d S
Te1 Te 0.41574(3) 0.0000 0.18476(3) 0.00493(10) Uani 1 2 d S
O1 O 0.6186(3) 0.0000 0.1924(3) 0.0055(6) Uani 1 2 d S
O2 O 0.3656(2) 0.1656(2) 0.0674(2) 0.0067(5) Uani 1 1 d .
O3 O 0.6194(2) 0.3459(2) 0.6716(2) 0.0063(4) Uani 1 1 d .
O4 O 0.6052(3) 0.5000 0.4366(3) 0.0057(6) Uani 1 2 d S
O5 O 0.6163(2) 0.1642(2) 0.4437(2) 0.0094(5) Uani 1 1 d .
O6 O 0.3688(3) 0.5000 0.1024(3) 0.0059(6) Uani 1 2 d S
O7 O 0.6265(2) 0.6557(3) 0.1974(2) 0.0091(5) Uani 1 1 d .

loop_
_atom_site_aniso_label
_atom_site_aniso_U_11
_atom_site_aniso_U_22
_atom_site_aniso_U_33
_atom_site_aniso_U_23
_atom_site_aniso_U_13
_atom_site_aniso_U_12
Ni1 0.0045(2) 0.0017(2) 0.0082(2) 0.00028(14) 0.00128(16) 0.00018(14)
Ni2 0.0031(3) 0.0030(3) 0.0074(3) 0.000 0.0008(2) 0.000
Mo1 0.00330(19) 0.00065(18) 0.00610(19) 0.000 0.00061(14) 0.000
Mo2 0.00283(19) 0.00172(18) 0.00628(19) 0.000 0.00115(14) 0.000
Te1 0.00348(16) 0.00321(16) 0.00779(16) 0.000 0.00065(11) 0.000
O1 0.0023(15) 0.0052(14) 0.0089(16) 0.000 0.0011(12) 0.000
O2 0.0079(11) 0.0031(10) 0.0092(11) 0.0002(8) 0.0021(9) 0.0012(9)
O3 0.0057(11) 0.0034(10) 0.0090(11) 0.0011(8) 0.0004(9) 0.0005(8)
O4 0.0024(14) 0.0052(14) 0.0090(15) 0.000 0.0004(12) 0.000
O5 0.0073(11) 0.0078(11) 0.0134(12) -0.0015(9) 0.0028(9) 0.0023(9)
O6 0.0052(15) 0.0038(14) 0.0083(15) 0.000 0.0011(12) 0.000
O7 0.0073(12) 0.0072(10) 0.0131(12) 0.0006(9) 0.0032(9) -0.0021(9)

loop_
_atom_type_symbol
_atom_type_description
_atom_type_scat_dispersion_real
_atom_type_scat_dispersion_imag
_atom_type_scat_source
O O 0.0106 0.0060 'International Tables Vol C Tables 4.2.6.8 and 6.1.1.4'
Ni Ni 0.3393 1.1124 'International Tables Vol C Tables 4.2.6.8 and 6.1.1.4'
Mo Mo -1.6832 0.6857 'International Tables Vol C Tables 4.2.6.8 and 6.1.1.4'
Te Te -0.5308 1.6751 'International Tables Vol C Tables 4.2.6.8 and 6.1.1.4'

loop_
_geom_angle_atom_site_label_1
_geom_angle_atom_site_label_2
_geom_angle_atom_site_label_3
_geom_angle
_geom_angle_site_symmetry_1
_geom_angle_site_symmetry_3
O7 Ni1 O2 100.42(9) 6_565 2_655
O7 Ni1 O6 169.45(11) 6_565 3_545
O2 Ni1 O6 90.05(10) 2_655 3_545
O7 Ni1 O2 90.20(9) 6_565 8
O2 Ni1 O2 84.65(9) 2_655 8
O6 Ni1 O2 92.07(9) 3_545 8
O7 Ni1 O1 94.45(9) 6_565 .
O2 Ni1 O1 94.76(10) 2_655 .
O6 Ni1 O1 83.31(10) 3_545 .
O2 Ni1 O1 175.34(9) 8 .
O7 Ni1 O3 91.84(9) 6_565 7_656
O2 Ni1 O3 167.51(9) 2_655 7_656
O6 Ni1 O3 77.75(10) 3_545 7_656
O2 Ni1 O3 93.03(8) 8 7_656
O1 Ni1 O3 86.55(10) . 7_656
O5 Ni2 O5 91.26(13) . 6
O5 Ni2 O4 97.35(9) . 7_656
O5 Ni2 O4 97.35(9) 6 7_656
O5 Ni2 O1 91.41(9) . .
O5 Ni2 O1 91.41(9) 6 .
O4 Ni2 O1 167.44(13) 7_656 .
O5 Ni2 O3 94.34(9) . 7_656
O5 Ni2 O3 174.39(9) 6 7_656
O4 Ni2 O3 82.12(9) 7_656 7_656
O1 Ni2 O3 88.28(9) . 7_656
O5 Ni2 O3 174.39(9) . 4_646
O5 Ni2 O3 94.34(9) 6 4_646
O4 Ni2 O3 82.12(9) 7_656 4_646
O1 Ni2 O3 88.28(9) . 4_646
O3 Ni2 O3 80.05(12) 7_656 4_646
O5 Ni2 Mo1 87.02(6) . 7_656
O5 Ni2 Mo1 143.66(7) 6 7_656
O4 Ni2 Mo1 47.13(6) 7_656 7_656
O1 Ni2 Mo1 124.91(6) . 7_656
O3 Ni2 Mo1 37.21(6) 7_656 7_656
O3 Ni2 Mo1 88.56(6) 4_646 7_656
O5 Ni2 Mo1 143.66(7) . 3_545
O5 Ni2 Mo1 87.02(6) 6 3_545
O4 Ni2 Mo1 47.13(5) 7_656 3_545
O1 Ni2 Mo1 124.91(6) . 3_545
O3 Ni2 Mo1 88.56(6) 7_656 3_545
O3 Ni2 Mo1 37.21(6) 4_646 3_545
Mo1 Ni2 Mo1 73.70(3) 7_656 3_545
O5 Mo1 O5 103.01(15) 2_656 .
O5 Mo1 O3 99.49(10) 2_656 .
O5 Mo1 O3 99.62(10) . .
O5 Mo1 O3 99.62(10) 2_656 2_656
O5 Mo1 O3 99.49(10) . 2_656
O3 Mo1 O3 149.07(13) . 2_656
O5 Mo1 O4 163.39(10) 2_656 .
O5 Mo1 O4 93.40(10) . .
O3 Mo1 O4 79.94(10) . .
O3 Mo1 O4 74.85(10) 2_656 .
O5 Mo1 O4 93.40(10) 2_656 5_666
O5 Mo1 O4 163.39(10) . 5_666
O3 Mo1 O4 74.85(10) . 5_666
O3 Mo1 O4 79.94(10) 2_656 5_666
O4 Mo1 O4 70.33(14) . 5_666
O5 Mo1 Ni2 141.09(7) 2_656 7_656
O5 Mo1 Ni2 88.19(7) . 7_656
O3 Mo1 Ni2 41.61(7) . 7_656
O3 Mo1 Ni2 115.33(7) 2_656 7_656
O4 Mo1 Ni2 40.50(7) . 7_656
O4 Mo1 Ni2 77.28(7) 5_666 7_656
O5 Mo1 Ni2 88.19(7) 2_656 3_455
O5 Mo1 Ni2 141.09(7) . 3_455
O3 Mo1 Ni2 115.33(7) . 3_455
O3 Mo1 Ni2 41.61(7) 2_656 3_455
O4 Mo1 Ni2 77.28(7) . 3_455
O4 Mo1 Ni2 40.50(7) 5_666 3_455
Ni2 Mo1 Ni2 106.30(3) 7_656 3_455
O7 Mo2 O7 103.81(15) . 6_565
O7 Mo2 O6 103.67(9) . .
O7 Mo2 O6 103.67(9) 6_565 .
O7 Mo2 O4 98.53(9) . .
O7 Mo2 O4 98.53(9) 6_565 .
O6 Mo2 O4 143.57(14) . .
O7 Mo2 O3 162.79(10) . 2_656
O7 Mo2 O3 92.26(9) 6_565 2_656
O6 Mo2 O3 77.96(10) . 2_656
O4 Mo2 O3 72.60(9) . 2_656
O7 Mo2 O3 92.26(9) . 5_666
O7 Mo2 O3 162.79(10) 6_565 5_666
O6 Mo2 O3 77.96(10) . 5_666
O4 Mo2 O3 72.60(9) . 5_666
O3 Mo2 O3 71.17(11) 2_656 5_666
O2 Te1 O2 102.17(13) 6 .
O2 Te1 O1 97.83(9) 6 .
O2 Te1 O1 97.83(9) . .
Te1 O1 Ni2 112.16(15) . .
Te1 O1 Ni1 127.05(8) . 6
Ni2 O1 Ni1 93.39(9) . 6
Te1 O1 Ni1 127.05(8) . .
Ni2 O1 Ni1 93.39(9) . .
Ni1 O1 Ni1 94.76(13) 6 .
Te1 O2 Ni1 131.18(11) . 2_655
Te1 O2 Ni1 114.36(12) . 8_455
Ni1 O2 Ni1 95.35(9) 2_655 8_455
Mo1 O3 Ni2 101.18(10) . 7_656
Mo1 O3 Ni1 159.50(12) . 7_656
Ni2 O3 Ni1 90.86(8) 7_656 7_656
Mo1 O3 Mo2 102.68(9) . 5_666
Ni2 O3 Mo2 104.16(9) 7_656 5_666
Ni1 O3 Mo2 90.16(8) 7_656 5_666
Mo2 O4 Ni2 154.57(18) . 7_656
Mo2 O4 Mo1 102.09(9) . .
Ni2 O4 Mo1 92.36(10) 7_656 .
Mo2 O4 Mo1 102.09(9) . 5_666
Ni2 O4 Mo1 92.36(10) 7_656 5_666
Mo1 O4 Mo1 109.67(14) . 5_666
Mo1 O5 Ni2 172.70(14) . .
Mo2 O6 Ni1 109.96(11) . 8_455
Mo2 O6 Ni1 109.96(11) . 3_455
Ni1 O6 Ni1 97.38(13) 8_455 3_455
Mo2 O7 Ni1 173.37(14) . 6_565

loop_
_geom_bond_atom_site_label_1
_geom_bond_atom_site_label_2
_geom_bond_distance
_geom_bond_site_symmetry_2
Ni1 O7 2.021(2) 6_565
Ni1 O2 2.027(2) 2_655
Ni1 O6 2.045(2) 3_545
Ni1 O2 2.052(2) 8
Ni1 O1 2.087(2) .
Ni1 O3 2.142(2) 7_656
Ni2 O5 2.011(2) .
Ni2 O5 2.011(2) 6
Ni2 O4 2.015(3) 7_656
Ni2 O1 2.064(3) .
Ni2 O3 2.099(2) 7_656
Ni2 O3 2.099(2) 4_646
Ni2 Mo1 3.1003(8) 7_656
Ni2 Mo1 3.1003(8) 3_545
Mo1 O5 1.737(2) 2_656
Mo1 O5 1.737(2) .
Mo1 O3 1.911(2) .
Mo1 O3 1.911(2) 2_656
Mo1 O4 2.2744(19) .
Mo1 O4 2.2744(19) 5_666
Mo1 Ni2 3.1003(8) 7_656
Mo1 Ni2 3.1003(8) 3_455
Mo2 O7 1.732(2) .
Mo2 O7 1.732(2) 6_565
Mo2 O6 1.812(3) .
Mo2 O4 1.980(3) .
Mo2 O3 2.319(2) 2_656
Mo2 O3 2.319(2) 5_666
Te1 O2 1.863(2) 6
Te1 O2 1.863(2) .
Te1 O1 1.923(3) .
O1 Ni1 2.087(2) 6
O2 Ni1 2.027(2) 2_655
O2 Ni1 2.052(2) 8_455
O3 Ni2 2.099(2) 7_656
O3 Ni1 2.142(2) 7_656
O3 Mo2 2.319(2) 5_666
O4 Ni2 2.015(3) 7_656
O4 Mo1 2.2744(19) 5_666
O6 Ni1 2.045(2) 8_455
O6 Ni1 2.045(2) 3_455
O7 Ni1 2.021(2) 6_565
